data_2216108
loop_
_publ_author_name
'Churakov, Andrei V.'
'Howard, Judith A. K.'

_publ_section_title
;
 Thymine hydrogen peroxide 0.55-solvate 0.45-hydrate
;
_journal_coeditor_code RZ2169
_journal_issue 11
_journal_name_full 'Acta Crystallographica Section E'
_journal_page_first o4483
_journal_page_last o4483
_journal_paper_doi 10.1107/S1600536807053585
_journal_volume 63
_journal_year 2007
_chemical_formula_iupac 'C5 H6 N2 O2 , 0.55H2 O2 , 0.45H2 O'
_chemical_formula_moiety 'C5 H6 N2 O2 , 0.55H2 O2 , 0.45H2 O'
_chemical_formula_sum 'C5 H8 N2 O3.55'
_chemical_formula_weight 152.93
_chemical_name_systematic
;
Thymine hydrogen peroxide 0.55-solvate 0.45-hydrate
;
_space_group_IT_number 14
_symmetry_cell_setting monoclinic
_symmetry_space_group_name_Hall '-P 2ybc'
_symmetry_space_group_name_H-M 'P 1 21/c 1'
_atom_sites_solution_hydrogens geom
_atom_sites_solution_primary direct
_atom_sites_solution_secondary difmap
_audit_creation_method SHELXL97
_cell_angle_alpha 90.00
_cell_angle_beta 110.078(5)
_cell_angle_gamma 90.00
_cell_formula_units_Z 4
_cell_length_a 6.5047(16)
_cell_length_b 19.194(5)
_cell_length_c 5.6190(13)
_cell_measurement_reflns_used 1539
_cell_measurement_temperature 120(2)
_cell_measurement_theta_max 29.445
_cell_measurement_theta_min 3.334
_cell_volume 658.9(3)
_computing_cell_refinement 'SAINT (Bruker, 2003)'
_computing_data_collection 'SMART (Bruker, 2003)'
_computing_data_reduction 'SAINT (Bruker, 2003)'
_computing_molecular_graphics 'SHELXTL (Bruker, 2003)'
_computing_publication_material 'SHELXTL (Bruker, 2003)'
_computing_structure_refinement 'SHELXTL (Bruker, 2003)'
_computing_structure_solution 'SHELXTL (Bruker, 2003)'
_diffrn_ambient_temperature 120(2)
_diffrn_measured_fraction_theta_full 0.987
_diffrn_measured_fraction_theta_max 0.987
_diffrn_measurement_device_type 'Bruker SMART 1K'
_diffrn_measurement_method \w
_diffrn_radiation_monochromator graphite
_diffrn_radiation_source 'fine-focus sealed tube'
_diffrn_radiation_type MoK\a
_diffrn_radiation_wavelength 0.71073
_diffrn_reflns_av_R_equivalents 0.0380
_diffrn_reflns_av_sigmaI/netI 0.0496
_diffrn_reflns_limit_h_max 8
_diffrn_reflns_limit_h_min -7
_diffrn_reflns_limit_k_max 23
_diffrn_reflns_limit_k_min -25
_diffrn_reflns_limit_l_max 7
_diffrn_reflns_limit_l_min -6
_diffrn_reflns_number 4556
_diffrn_reflns_theta_full 28.98
_diffrn_reflns_theta_max 28.98
_diffrn_reflns_theta_min 2.12
_diffrn_standards_decay_% 0
_diffrn_standards_interval_time 0
_diffrn_standards_number 0
_exptl_absorpt_coefficient_mu 0.132
_exptl_absorpt_correction_T_max 0.9869
_exptl_absorpt_correction_T_min 0.9741
_exptl_absorpt_correction_type multi-scan
_exptl_absorpt_process_details '(SADABS; Bruker, 2003)'
_exptl_crystal_colour colourless
_exptl_crystal_density_diffrn 1.542
_exptl_crystal_density_method 'not measured'
_exptl_crystal_description prism
_exptl_crystal_F_000 321.6
_exptl_crystal_size_max 0.20
_exptl_crystal_size_mid 0.20
_exptl_crystal_size_min 0.10
_refine_diff_density_max 0.227
_refine_diff_density_min -0.243
_refine_ls_extinction_method none
_refine_ls_goodness_of_fit_ref 1.016
_refine_ls_hydrogen_treatment mixed
_refine_ls_matrix_type full
_refine_ls_number_parameters 147
_refine_ls_number_reflns 1733
_refine_ls_number_restraints 3
_refine_ls_restrained_S_all 1.015
_refine_ls_R_factor_all 0.0804
_refine_ls_R_factor_gt 0.0449
_refine_ls_shift/su_max 0.000
_refine_ls_shift/su_mean 0.000
_refine_ls_structure_factor_coef Fsqd
_refine_ls_weighting_details 'calc w = 1/[\s^2^(Fo^2^)+(0.0537P)^2^] where P=(Fo^2^+2Fc^2^)/3'
_refine_ls_weighting_scheme calc
_refine_ls_wR_factor_gt 0.0975
_refine_ls_wR_factor_ref 0.1076
_reflns_number_gt 1174
_reflns_number_total 1733
_reflns_threshold_expression I>2\s(I)
_cod_data_source_file rz2169.cif
_cod_data_source_block I
_cod_original_sg_symbol_H-M 'P 21/c'
_cod_database_code 2216108
_cod_database_fobs_code 2216108

loop_
_symmetry_equiv_pos_as_xyz
'x, y, z'
'-x, y+1/2, -z+1/2'
'-x, -y, -z'
'x, -y-1/2, z-1/2'

loop_
_atom_site_type_symbol
_atom_site_label
_atom_site_fract_x
_atom_site_fract_y
_atom_site_fract_z
_atom_site_U_iso_or_equiv
_atom_site_adp_type
_atom_site_calc_flag
_atom_site_refinement_flags
_atom_site_occupancy
_atom_site_disorder_assembly
_atom_site_disorder_group
N N1 0.5189(2) 0.43892(7) 0.7551(3) 0.0193(3) Uani d . 1 . .
N N2 0.1954(2) 0.43931(7) 0.4159(2) 0.0201(3) Uani d . 1 . .
O O3 0.22793(17) 0.50240(5) 0.77214(19) 0.0214(3) Uani d . 1 . .
O O4 0.81449(18) 0.37725(6) 0.7577(2) 0.0269(3) Uani d . 1 . .
C C1 0.3077(2) 0.46216(7) 0.6531(3) 0.0180(3) Uani d . 1 . .
C C2 0.2878(3) 0.39447(8) 0.2885(3) 0.0206(3) Uani d . 1 . .
C C3 0.4944(2) 0.37063(7) 0.3883(3) 0.0187(3) Uani d . 1 . .
C C4 0.6227(2) 0.39384(7) 0.6405(3) 0.0192(3) Uani d . 1 . .
C C5 0.5985(3) 0.32256(9) 0.2523(3) 0.0239(4) Uani d . 1 . .
O O1 0.0489(5) 0.26290(15) 0.7488(6) 0.0323(7) Uani d PD 0.55 A 1
O O2 0.2145(5) 0.29347(15) 0.6611(7) 0.0320(7) Uani d PD 0.55 A 1
H H1 -0.040(7) 0.302(2) 0.740(9) 0.057(11) Uiso d PD 0.55 B 1
H H2 0.183(8) 0.269(2) 0.503(8) 0.057(11) Uiso d PD 0.55 C 1
O O12 0.1421(8) 0.2877(2) 0.7417(7) 0.0324(8) Uani d PD 0.45 D 2
H H3 0.041(10) 0.320(2) 0.711(10) 0.049(13) Uiso d PD 0.45 E 2
H H4 0.124(11) 0.269(3) 0.592(10) 0.049(13) Uiso d PD 0.45 F 2
H H22 0.191(3) 0.3837(9) 0.119(3) 0.025(5) Uiso d . 1 . .
H H53 0.501(3) 0.3136(9) 0.082(4) 0.030(5) Uiso d . 1 . .
H H52 0.638(3) 0.2786(10) 0.342(4) 0.032(5) Uiso d . 1 . .
H H11 0.590(3) 0.4559(10) 0.893(4) 0.031(5) Uiso d . 1 . .
H H51 0.738(3) 0.3440(10) 0.241(3) 0.029(5) Uiso d . 1 . .
H H21 0.055(4) 0.4561(11) 0.337(4) 0.043(6) Uiso d . 1 . .

loop_
_atom_site_aniso_label
_atom_site_aniso_U_11
_atom_site_aniso_U_22
_atom_site_aniso_U_33
_atom_site_aniso_U_12
_atom_site_aniso_U_13
_atom_site_aniso_U_23
N1 0.0163(6) 0.0200(6) 0.0183(7) 0.0007(5) 0.0018(5) -0.0030(5)
N2 0.0142(6) 0.0223(6) 0.0207(7) 0.0020(5) 0.0020(5) -0.0018(5)
O3 0.0169(6) 0.0230(6) 0.0224(6) 0.0026(4) 0.0044(5) -0.0034(4)
O4 0.0182(6) 0.0316(6) 0.0263(6) 0.0081(5) 0.0016(5) -0.0019(5)
C1 0.0152(7) 0.0163(7) 0.0205(8) -0.0012(5) 0.0036(6) 0.0014(6)
C2 0.0204(8) 0.0218(7) 0.0190(8) -0.0010(6) 0.0059(6) -0.0007(6)
C3 0.0205(8) 0.0170(7) 0.0196(8) -0.0012(6) 0.0081(6) 0.0001(6)
C4 0.0188(7) 0.0171(7) 0.0223(8) 0.0018(6) 0.0079(6) 0.0034(6)
C5 0.0241(8) 0.0241(8) 0.0237(9) 0.0028(7) 0.0082(7) 0.0000(7)
O1 0.0287(15) 0.0302(15) 0.0441(17) 0.0045(12) 0.0201(14) 0.0113(12)
O2 0.0252(15) 0.0292(14) 0.0436(19) -0.0035(11) 0.0143(14) 0.0008(12)
O12 0.026(2) 0.037(2) 0.032(2) 0.0122(18) 0.0064(18) -0.0006(17)

loop_
_atom_type_symbol
_atom_type_description
_atom_type_scat_dispersion_real
_atom_type_scat_dispersion_imag
_atom_type_scat_source
C C 0.0033 0.0016 'International Tables Vol C Tables 4.2.6.8 and 6.1.1.4'
H H 0.0000 0.0000 'International Tables Vol C Tables 4.2.6.8 and 6.1.1.4'
N N 0.0061 0.0033 'International Tables Vol C Tables 4.2.6.8 and 6.1.1.4'
O O 0.0106 0.0060 'International Tables Vol C Tables 4.2.6.8 and 6.1.1.4'

loop_
_geom_angle_atom_site_label_1
_geom_angle_atom_site_label_2
_geom_angle_atom_site_label_3
_geom_angle
C1 N1 C4 126.05(14)
C1 N1 H11 115.0(14)
C4 N1 H11 118.8(14)
C1 N2 C2 121.90(13)
C1 N2 H21 118.0(13)
C2 N2 H21 120.0(13)
O3 C1 N2 123.11(13)
O3 C1 N1 121.37(14)
N2 C1 N1 115.51(14)
C3 C2 N2 123.03(15)
C3 C2 H22 123.9(10)
N2 C2 H22 113.0(10)
C2 C3 C4 117.47(14)
C2 C3 C5 123.88(14)
C4 C3 C5 118.65(14)
O4 C4 N1 118.51(14)
O4 C4 C3 125.46(14)
N1 C4 C3 116.03(13)
C3 C5 H53 111.0(11)
C3 C5 H52 110.7(11)
H53 C5 H52 109.1(15)
C3 C5 H51 110.4(10)
H53 C5 H51 107.8(14)
H52 C5 H51 107.7(16)
O2 O1 H1 100(3)
O1 O2 H2 99(2)
H3 O12 H4 105(5)

loop_
_geom_bond_atom_site_label_1
_geom_bond_atom_site_label_2
_geom_bond_distance
N1 C1 1.3689(19)
N1 C4 1.385(2)
N1 H11 0.82(2)
N2 C1 1.3544(19)
N2 C2 1.382(2)
N2 H21 0.93(2)
O3 C1 1.2453(18)
O4 C4 1.2361(18)
C2 C3 1.346(2)
C2 H22 0.968(18)
C3 C4 1.446(2)
C3 C5 1.500(2)
C5 H53 0.965(19)
C5 H52 0.972(19)
C5 H51 1.016(19)
O1 O2 1.453(4)
O1 H1 0.93(4)
O2 H2 0.97(4)
O12 H3 0.87(5)
O12 H4 0.89(5)

loop_
_geom_hbond_atom_site_label_D
_geom_hbond_atom_site_label_H
_geom_hbond_atom_site_label_A
_geom_hbond_site_symmetry_A
_geom_hbond_distance_DH
_geom_hbond_distance_HA
_geom_hbond_distance_DA
_geom_hbond_angle_DHA
O1 H1 O4 1_455 0.93(4) 1.75(4) 2.683(3) 173(5)
O12 H3 O4 1_455 0.87(5) 1.93(5) 2.764(4) 160(5)
O2 H2 O1 4_565 0.97(4) 1.52(4) 2.446(5) 159(4)
O12 H4 O1 4_565 0.89(5) 1.92(5) 2.798(5) 172(6)
N1 H11 O3 3_667 0.82(2) 2.01(2) 2.8347(18) 178.1(18)
N2 H21 O3 3_566 0.93(2) 1.90(2) 2.8204(18) 170.3(18)

loop_
_geom_torsion_atom_site_label_1
_geom_torsion_atom_site_label_2
_geom_torsion_atom_site_label_3
_geom_torsion_atom_site_label_4
_geom_torsion
C2 N2 C1 O3 -179.79(14)
C2 N2 C1 N1 1.2(2)
C4 N1 C1 O3 179.41(14)
C4 N1 C1 N2 -1.5(2)
C1 N2 C2 C3 -0.4(2)
N2 C2 C3 C4 -0.1(2)
N2 C2 C3 C5 -179.33(14)
C1 N1 C4 O4 -179.59(14)
C1 N1 C4 C3 1.0(2)
C2 C3 C4 O4 -179.46(15)
C5 C3 C4 O4 -0.2(2)
C2 C3 C4 N1 -0.1(2)
C5 C3 C4 N1 179.10(14)
H1 O1 O2 H2 -113(4)
